data_7062056
loop_
_publ_author_name
'Pal, M. K.'
'Majumdar, A. G.'
'Vivekananda, K. V.'
'Wadawale, A. P.'
'Subramanian, M.'
'Bhuvanesh, N.'
'Dey, S.'

_publ_section_title
;
 Anticancer activity of Pt-selenolate metallacycles
;
_journal_issue 48
_journal_name_full 'New Journal of Chemistry'
_journal_page_first 23198
_journal_page_last 23212
_journal_paper_doi 10.1039/D2NJ03931A
_journal_volume 46
_journal_year 2022
_chemical_formula_sum 'C167 H135 Cl15 F18 Fe4 N4 O18 P8 Pt4 S6 Se4'
_chemical_formula_weight 5119.25
_space_group_crystal_system tetragonal
_space_group_IT_number 88
_space_group_name_Hall '-I 4ad'
_space_group_name_H-M_alt 'I 41/a :2'
_atom_sites_solution_hydrogens geom
_atom_sites_solution_primary iterative
_atom_sites_solution_secondary difmap
_audit_block_doi 10.5517/ccdc.csd.cc2c5r9m
_audit_creation_method SHELXL-2017/1
_audit_update_record
;
2022-11-03 deposited with the CCDC.	2022-11-07 downloaded from the CCDC.
;
_cell_angle_alpha 90
_cell_angle_beta 90
_cell_angle_gamma 90
_cell_formula_units_Z 4
_cell_length_a 20.2575(3)
_cell_length_b 20.2575(3)
_cell_length_c 47.4558(10)
_cell_measurement_reflns_used 31232
_cell_measurement_temperature 298(2)
_cell_measurement_theta_max 31.0040
_cell_measurement_theta_min 2.6040
_cell_volume 19474.3(6)
_computing_cell_refinement 'CrysAlisPro 1.171.40.57a (Rigaku OD, 2019)'
_computing_data_collection 'CrysAlisPro 1.171.40.57a (Rigaku OD, 2019)'
_computing_data_reduction 'CrysAlisPro 1.171.40.57a (Rigaku OD, 2019)'
_computing_molecular_graphics 'ORTEP 3 for windows'
_computing_publication_material 'WinGX 2021.3'
_computing_structure_refinement 'SHELXL-2017/1 (Sheldrick, 2017)'
_computing_structure_solution 'OLEX 1.2'
_diffrn_ambient_temperature 298(2)
_diffrn_detector 'Hybrid Pixel Array Detector'
_diffrn_detector_area_resol_mean 10.0000
_diffrn_detector_type HyPix
_diffrn_measured_fraction_theta_full 0.999
_diffrn_measured_fraction_theta_max 0.787
_diffrn_measurement_details
;
List of Runs (angles in degrees, time in seconds):

  # Type    Start    End  Width  t~exp~   \w     \q     \k     \f   Frames
#--------------------------------------------------------------------------
  1  \w     -3.00  48.30   0.38   15.16    --    5.34  19.00 -27.00  135
  2  \w    -21.00  27.26   0.38   15.16    --   -5.03 -99.00 -60.00  127
  3  \w    -39.00  -2.90   0.38   15.16    --   -5.03 100.00 -62.19   95
;
_diffrn_measurement_device 'four-circle diffractometer'
_diffrn_measurement_device_type 'XtaLAB Synergy, Dualflex, HyPix'
_diffrn_measurement_method '\w scans'
_diffrn_orient_matrix_type 'CrysAlisPro convention (1999,Acta A55,543-557)'
_diffrn_orient_matrix_UB_11 -0.0137807000
_diffrn_orient_matrix_UB_12 -0.0319956000
_diffrn_orient_matrix_UB_13 0.0014196000
_diffrn_orient_matrix_UB_21 0.0315616000
_diffrn_orient_matrix_UB_22 -0.0126975000
_diffrn_orient_matrix_UB_23 0.0035436000
_diffrn_orient_matrix_UB_31 -0.0064146000
_diffrn_orient_matrix_UB_32 0.0062817000
_diffrn_orient_matrix_UB_33 0.0144517000
_diffrn_radiation_monochromator mirror
_diffrn_radiation_probe x-ray
_diffrn_radiation_type 'Mo K\a'
_diffrn_radiation_wavelength 0.71073
_diffrn_reflns_av_R_equivalents 0.0336
_diffrn_reflns_av_unetI/netI 0.0345
_diffrn_reflns_Laue_measured_fraction_full 0.999
_diffrn_reflns_Laue_measured_fraction_max 0.787
_diffrn_reflns_limit_h_max 24
_diffrn_reflns_limit_h_min -28
_diffrn_reflns_limit_k_max 25
_diffrn_reflns_limit_k_min -25
_diffrn_reflns_limit_l_max 57
_diffrn_reflns_limit_l_min -62
_diffrn_reflns_number 45274
_diffrn_reflns_point_group_measured_fraction_full 0.999
_diffrn_reflns_point_group_measured_fraction_max 0.787
_diffrn_reflns_theta_full 25.242
_diffrn_reflns_theta_max 30.919
_diffrn_reflns_theta_min 2.289
_diffrn_source 'micro-focus sealed X-ray tube'
_diffrn_source_type 'PhotonJet (Mo) X-ray Source'
_exptl_absorpt_coefficient_mu 4.310
_exptl_absorpt_correction_T_max 1.00000
_exptl_absorpt_correction_T_min 0.57457
_exptl_absorpt_correction_type multi-scan
_exptl_absorpt_process_details
;
CrysAlisPro 1.171.40.57a (Rigaku Oxford Diffraction, 2019)
Empirical absorption correction using spherical harmonics,
 implemented in SCALE3 ABSPACK scaling algorithm.
;
_exptl_crystal_colour Yellow
_exptl_crystal_density_diffrn 1.746
_exptl_crystal_description Rhombohedron
_exptl_crystal_F_000 9976
_exptl_crystal_size_max 0.300
_exptl_crystal_size_mid 0.200
_exptl_crystal_size_min 0.100
_refine_diff_density_max 0.952
_refine_diff_density_min -0.553
_refine_diff_density_rms 0.083
_refine_ls_extinction_method none
_refine_ls_goodness_of_fit_ref 0.848
_refine_ls_hydrogen_treatment constr
_refine_ls_matrix_type full
_refine_ls_number_parameters 527
_refine_ls_number_reflns 12125
_refine_ls_number_restraints 76
_refine_ls_restrained_S_all 0.848
_refine_ls_R_factor_all 0.0510
_refine_ls_R_factor_gt 0.0328
_refine_ls_shift/su_max 0.003
_refine_ls_shift/su_mean 0.000
_refine_ls_structure_factor_coef Fsqd
_refine_ls_weighting_details 'w=1/[\s^2^(Fo^2^)+(0.0686P)^2^+30.2603P] where P=(Fo^2^+2Fc^2^)/3'
_refine_ls_weighting_scheme calc
_refine_ls_wR_factor_gt 0.0849
_refine_ls_wR_factor_ref 0.0937
_reflns_Friedel_coverage 0.000
_reflns_number_gt 9386
_reflns_number_total 12125
_reflns_threshold_expression 'I > 2\s(I)'
_cod_data_source_file d2nj03931a2.cif
_cod_data_source_block oMP-4-2180270
_cod_depositor_comments 'Adding full bibliography for 7062053--7062058.cif.'
_cod_original_cell_volume 19474.3(7)
_cod_original_sg_symbol_H-M 'I 41/a'
_cod_database_code 7062056
_shelx_shelxl_version_number 2017/1
_shelx_space_group_comment
;
The symmetry employed for this shelxl refinement is uniquely defined
by the following loop, which should always be used as a source of
symmetry information in preference to the above space-group names.
They are only intended as comments.
;
_shelx_estimated_absorpt_t_min 0.358
_shelx_estimated_absorpt_t_max 0.672
_oxdiff_exptl_absorpt_empirical_full_min 0.723
_oxdiff_exptl_absorpt_empirical_full_max 1.325
_oxdiff_exptl_absorpt_empirical_details
;
Empirical correction (ABSPACK) includes:
- Absorption correction using spherical harmonics
- Frame scaling
;
_diffrn_oxdiff_digest_frames
;
011b5a94921594a28e2dbcb29ae4c080d900025322c
;

loop_
_space_group_symop_operation_xyz
'x, y, z'
'-x+1/2, -y, z+1/2'
'-y+3/4, x+1/4, z+1/4'
'y+3/4, -x+3/4, z+3/4'
'x+1/2, y+1/2, z+1/2'
'-x+1, -y+1/2, z+1'
'-y+5/4, x+3/4, z+3/4'
'y+5/4, -x+5/4, z+5/4'
'-x, -y, -z'
'x-1/2, y, -z-1/2'
'y-3/4, -x-1/4, -z-1/4'
'-y-3/4, x-3/4, -z-3/4'
'-x+1/2, -y+1/2, -z+1/2'
'x, y+1/2, -z'
'y-1/4, -x+1/4, -z+1/4'
'-y-1/4, x-1/4, -z-1/4'

loop_
_atom_site_label
_atom_site_type_symbol
_atom_site_fract_x
_atom_site_fract_y
_atom_site_fract_z
_atom_site_U_iso_or_equiv
_atom_site_adp_type
_atom_site_occupancy
_atom_site_site_symmetry_order
_atom_site_calc_flag
_atom_site_refinement_flags_posn
_atom_site_refinement_flags_adp
_atom_site_refinement_flags_occupancy
_atom_site_disorder_assembly
_atom_site_disorder_group
C1 C 0.84712(17) 0.28108(17) 0.65501(7) 0.0346(7) Uani 1 1 d . . . . .
C1S C 0.9528(3) 0.3985(4) 0.74457(15) 0.110(2) Uani 1 1 d . . . . .
H1S H 0.943365 0.430448 0.729611 0.132 Uiso 1 1 calc R U . . .
C2 C 0.88296(17) 0.22716(17) 0.66513(7) 0.0369(7) Uani 1 1 d . . . . .
H2 H 0.912015 0.232481 0.680137 0.044 Uiso 1 1 calc R U . . .
C2S C 1.0365(5) 0.6353(5) 0.6979(2) 0.127(2) Uani 1 1 d . U . . .
C3 C 0.80846(18) 0.27035(18) 0.63101(7) 0.0383(8) Uani 1 1 d . . . . .
H3 H 0.785947 0.305381 0.622759 0.046 Uiso 1 1 calc R U . . .
C4 C 0.80371(18) 0.20857(18) 0.61967(7) 0.0387(8) Uani 1 1 d . . . . .
H4 H 0.778040 0.202531 0.603631 0.046 Uiso 1 1 calc R U . . .
C5 C 0.87519(17) 0.16642(18) 0.65290(7) 0.0374(7) Uani 1 1 d . . . . .
H5 H 0.898891 0.130996 0.660181 0.045 Uiso 1 1 calc R U . . .
C6 C 0.7200(2) 0.5276(2) 0.58705(8) 0.0482(9) Uani 1 1 d . . . . .
C7 C 0.6734(2) 0.4759(3) 0.58339(9) 0.0581(11) Uani 1 1 d . . . . .
H7 H 0.680298 0.431477 0.587472 0.070 Uiso 1 1 calc R U . . .
C8 C 0.6149(3) 0.5038(3) 0.57245(11) 0.0765(16) Uani 1 1 d . . . . .
H8 H 0.576518 0.480837 0.567956 0.092 Uiso 1 1 calc R U . . .
C9 C 0.6243(3) 0.5712(4) 0.56957(11) 0.0821(18) Uani 1 1 d . . . . .
H9 H 0.593080 0.601064 0.562947 0.098 Uiso 1 1 calc R U . . .
C10 C 0.6888(2) 0.5873(3) 0.57829(11) 0.0682(13) Uani 1 1 d . . . . .
H10 H 0.707641 0.629139 0.578327 0.082 Uiso 1 1 calc R U . . .
C11 C 0.6604(2) 0.5187(2) 0.65103(9) 0.0493(9) Uani 1 1 d . . . . .
C12 C 0.6681(2) 0.5888(2) 0.64758(11) 0.0611(11) Uani 1 1 d . . . . .
H12 H 0.706532 0.612952 0.650560 0.073 Uiso 1 1 calc R U . . .
C13 C 0.6065(3) 0.6143(3) 0.63882(12) 0.0801(17) Uani 1 1 d . . . . .
H13 H 0.597588 0.658370 0.634942 0.096 Uiso 1 1 calc R U . . .
C14 C 0.5614(3) 0.5626(3) 0.63695(12) 0.0801(17) Uani 1 1 d . . . . .
H14 H 0.517335 0.566406 0.631676 0.096 Uiso 1 1 calc R U . . .
C15 C 0.5937(2) 0.5035(3) 0.64438(11) 0.0641(12) Uani 1 1 d . . . . .
H15 H 0.574672 0.461766 0.644849 0.077 Uiso 1 1 calc R U . . .
C16 C 0.8494(2) 0.49486(19) 0.56982(7) 0.0419(8) Uani 1 1 d . . . . .
C17 C 0.8233(2) 0.4521(2) 0.54986(9) 0.0564(11) Uani 1 1 d . . . . .
H17 H 0.780287 0.436730 0.551870 0.068 Uiso 1 1 calc R U . . .
C18 C 0.8605(3) 0.4324(3) 0.52714(10) 0.0683(13) Uani 1 1 d . . . . .
H18 H 0.842555 0.403617 0.513927 0.082 Uiso 1 1 calc R U . . .
C19 C 0.9242(3) 0.4550(3) 0.52381(10) 0.0701(14) Uani 1 1 d . . . . .
H19 H 0.949152 0.441486 0.508398 0.084 Uiso 1 1 calc R U . . .
C20 C 0.9509(2) 0.4977(2) 0.54335(10) 0.0588(11) Uani 1 1 d . . . . .
H20 H 0.993816 0.513127 0.541028 0.071 Uiso 1 1 calc R U . . .
C21 C 0.9142(2) 0.51772(19) 0.56641(8) 0.0442(9) Uani 1 1 d . . . . .
H21 H 0.932434 0.546294 0.579611 0.053 Uiso 1 1 calc R U . . .
C22 C 0.8309(2) 0.59628(19) 0.61158(8) 0.0447(9) Uani 1 1 d . . . . .
C23 C 0.8394(2) 0.6467(2) 0.59189(9) 0.0524(10) Uani 1 1 d . . . . .
H23 H 0.829799 0.638879 0.573011 0.063 Uiso 1 1 calc R U . . .
C24 C 0.8617(3) 0.7077(2) 0.60015(11) 0.0638(13) Uani 1 1 d . . . . .
H24 H 0.866852 0.741255 0.586944 0.077 Uiso 1 1 calc R U . . .
C25 C 0.8766(3) 0.7191(2) 0.62804(13) 0.0765(15) Uani 1 1 d . . . . .
H25 H 0.891740 0.760394 0.633653 0.092 Uiso 1 1 calc R U . . .
C26 C 0.8691(3) 0.6701(2) 0.64748(11) 0.0704(14) Uani 1 1 d . . . . .
H26 H 0.878806 0.678214 0.666324 0.084 Uiso 1 1 calc R U . . .
C27 C 0.8472(2) 0.6085(2) 0.63928(9) 0.0562(11) Uani 1 1 d . . . . .
H27 H 0.843415 0.574955 0.652566 0.067 Uiso 1 1 calc R U . . .
C28 C 0.67505(18) 0.38715(19) 0.66915(8) 0.0424(8) Uani 1 1 d . . . . .
C29 C 0.6592(2) 0.3473(2) 0.64624(9) 0.0500(9) Uani 1 1 d . . . . .
H29 H 0.674960 0.358080 0.628422 0.060 Uiso 1 1 calc R U . . .
C30 C 0.6207(2) 0.2921(2) 0.64965(11) 0.0580(11) Uani 1 1 d . . . . .
H30 H 0.610907 0.265584 0.634213 0.070 Uiso 1 1 calc R U . . .
C31 C 0.5964(2) 0.2761(2) 0.67582(12) 0.0627(12) Uani 1 1 d . . . . .
H31 H 0.569406 0.239285 0.678020 0.075 Uiso 1 1 calc R U . . .
C32 C 0.6119(2) 0.3141(2) 0.69846(11) 0.0648(12) Uani 1 1 d . . . . .
H32 H 0.595669 0.302862 0.716152 0.078 Uiso 1 1 calc R U . . .
C33 C 0.6517(2) 0.3695(2) 0.69553(9) 0.0559(11) Uani 1 1 d . . . . .
H33 H 0.662610 0.394642 0.711242 0.067 Uiso 1 1 calc R U . . .
C34 C 0.7436(2) 0.49810(19) 0.69705(8) 0.0451(9) Uani 1 1 d . . . . .
C35 C 0.6927(3) 0.5187(2) 0.71463(10) 0.0626(12) Uani 1 1 d . . . . .
H35 H 0.649044 0.513604 0.708923 0.075 Uiso 1 1 calc R U . . .
C36 C 0.7065(4) 0.5466(3) 0.74055(12) 0.0801(17) Uani 1 1 d . . . . .
H36 H 0.672327 0.559632 0.752392 0.096 Uiso 1 1 calc R U . . .
C37 C 0.7707(4) 0.5551(3) 0.74870(11) 0.0875(18) Uani 1 1 d . . . . .
H37 H 0.779814 0.574113 0.766109 0.105 Uiso 1 1 calc R U . . .
C38 C 0.8225(3) 0.5357(3) 0.73134(11) 0.0730(14) Uani 1 1 d . . . . .
H38 H 0.866049 0.541833 0.737024 0.088 Uiso 1 1 calc R U . . .
C39 C 0.8086(2) 0.5070(2) 0.70543(8) 0.0518(10) Uani 1 1 d . . . . .
H39 H 0.842845 0.493688 0.693690 0.062 Uiso 1 1 calc R U . . .
F1 F 1.0969(3) 0.6529(3) 0.7036(2) 0.224(3) Uani 1 1 d . U . . .
F2 F 0.9990(4) 0.6612(3) 0.71472(17) 0.216(3) Uani 1 1 d . U . . .
F3 F 1.0233(6) 0.6622(4) 0.67284(19) 0.269(4) Uani 1 1 d . U . . .
Fe1 Fe 0.64057(3) 0.54521(3) 0.61094(2) 0.05643(16) Uani 1 1 d . . . . .
N1 N 0.83518(14) 0.15563(14) 0.63100(6) 0.0344(6) Uani 1 1 d . . . . .
O3 O 1.0638(4) 0.5275(4) 0.72030(13) 0.164(3) Uani 1 1 d . U . . .
P1 P 0.80135(5) 0.51514(5) 0.60103(2) 0.0374(2) Uani 1 1 d . . . . .
P2 P 0.72364(5) 0.46165(5) 0.66292(2) 0.0385(2) Uani 1 1 d . . . . .
Pt1 Pt 0.81477(2) 0.43970(2) 0.63702(2) 0.03160(5) Uani 1 1 d . . . . .
S1 S 1.03098(8) 0.54762(9) 0.69447(3) 0.0801(4) Uani 1 1 d . U . . .
Se1 Se 0.84595(2) 0.36161(2) 0.67512(2) 0.03971(9) Uani 1 1 d . . . . .
Cl1 Cl 0.87945(14) 0.36990(18) 0.75735(5) 0.1660(11) Uani 1 1 d . . . . .
Cl2 Cl 0.99256(16) 0.44098(17) 0.77269(6) 0.1725(11) Uani 1 1 d . . . . .
Cl3 Cl 1.00217(17) 0.3396(2) 0.73117(7) 0.2103(17) Uani 1 1 d . . . . .
O1 O 1.053(3) 0.552(3) 0.6660(6) 0.21(3) Uani 0.29(3) 1 d . . P A 1
O2 O 0.9638(14) 0.544(2) 0.6992(8) 0.132(3) Uani 0.29(3) 1 d . U P A 1
O1A O 1.0721(5) 0.5268(7) 0.6724(3) 0.098(3) Uani 0.71(3) 1 d . U P A 2
O2B O 0.9645(5) 0.5291(8) 0.6908(3) 0.132(3) Uani 0.71(3) 1 d . U P A 2

loop_
_atom_site_aniso_label
_atom_site_aniso_U_11
_atom_site_aniso_U_22
_atom_site_aniso_U_33
_atom_site_aniso_U_23
_atom_site_aniso_U_13
_atom_site_aniso_U_12
C1 0.0349(18) 0.0331(18) 0.0360(17) -0.0020(13) 0.0003(13) -0.0011(14)
C1S 0.092(5) 0.152(7) 0.086(4) 0.031(4) -0.002(4) 0.017(5)
C2 0.0323(18) 0.0397(19) 0.0387(18) -0.0020(14) -0.0052(14) 0.0028(14)
C2S 0.135(6) 0.112(5) 0.134(6) -0.022(4) -0.017(5) 0.005(5)
C3 0.043(2) 0.0337(18) 0.0384(18) 0.0048(14) -0.0046(15) 0.0054(15)
C4 0.043(2) 0.0387(19) 0.0345(17) -0.0006(14) -0.0028(14) -0.0017(16)
C5 0.0344(18) 0.0385(19) 0.0394(18) 0.0030(14) -0.0025(14) 0.0040(15)
C6 0.045(2) 0.055(2) 0.044(2) 0.0079(17) -0.0013(17) 0.0041(18)
C7 0.049(2) 0.067(3) 0.058(3) -0.003(2) -0.0061(19) 0.003(2)
C8 0.049(3) 0.109(5) 0.071(3) 0.005(3) -0.016(2) 0.002(3)
C9 0.058(3) 0.119(5) 0.069(3) 0.021(3) -0.008(2) 0.031(3)
C10 0.062(3) 0.076(3) 0.066(3) 0.024(3) 0.000(2) 0.016(3)
C11 0.041(2) 0.049(2) 0.058(2) 0.0073(18) 0.0094(18) 0.0070(18)
C12 0.060(3) 0.055(3) 0.069(3) 0.002(2) 0.011(2) 0.015(2)
C13 0.083(4) 0.063(3) 0.094(4) 0.009(3) 0.014(3) 0.035(3)
C14 0.044(3) 0.102(5) 0.094(4) 0.014(3) 0.012(3) 0.028(3)
C15 0.044(2) 0.074(3) 0.075(3) 0.011(2) 0.008(2) 0.007(2)
C16 0.049(2) 0.043(2) 0.0337(18) 0.0070(15) 0.0020(15) 0.0048(17)
C17 0.053(3) 0.071(3) 0.045(2) -0.003(2) -0.0027(18) -0.005(2)
C18 0.076(3) 0.086(4) 0.043(2) -0.015(2) -0.001(2) -0.002(3)
C19 0.074(3) 0.090(4) 0.046(2) 0.003(2) 0.013(2) 0.010(3)
C20 0.055(3) 0.062(3) 0.059(3) 0.017(2) 0.016(2) -0.002(2)
C21 0.047(2) 0.040(2) 0.046(2) 0.0054(16) 0.0044(16) -0.0035(17)
C22 0.050(2) 0.0340(19) 0.050(2) 0.0052(16) 0.0058(17) 0.0026(17)
C23 0.060(3) 0.042(2) 0.054(2) 0.0077(18) 0.0102(19) 0.0074(19)
C24 0.081(3) 0.036(2) 0.075(3) 0.007(2) 0.015(3) 0.004(2)
C25 0.090(4) 0.035(2) 0.105(4) -0.006(2) 0.004(3) -0.010(2)
C26 0.092(4) 0.054(3) 0.064(3) -0.009(2) -0.007(3) -0.013(3)
C27 0.069(3) 0.044(2) 0.056(3) 0.0046(18) -0.003(2) -0.007(2)
C28 0.0358(19) 0.041(2) 0.050(2) 0.0028(16) 0.0051(15) 0.0010(15)
C29 0.046(2) 0.051(2) 0.053(2) 0.0007(18) 0.0025(18) 0.0029(19)
C30 0.044(2) 0.052(3) 0.078(3) -0.006(2) -0.011(2) 0.000(2)
C31 0.038(2) 0.053(3) 0.096(4) 0.013(3) 0.007(2) -0.007(2)
C32 0.060(3) 0.065(3) 0.070(3) 0.010(2) 0.018(2) -0.008(2)
C33 0.061(3) 0.056(3) 0.050(2) 0.0044(19) 0.010(2) -0.010(2)
C34 0.057(2) 0.039(2) 0.039(2) -0.0014(15) 0.0080(17) 0.0004(17)
C35 0.071(3) 0.058(3) 0.058(3) -0.005(2) 0.022(2) 0.001(2)
C36 0.113(5) 0.067(3) 0.061(3) -0.014(3) 0.033(3) 0.002(3)
C37 0.138(6) 0.077(4) 0.047(3) -0.016(2) 0.004(3) -0.001(4)
C38 0.097(4) 0.063(3) 0.058(3) -0.015(2) -0.010(3) -0.004(3)
C39 0.066(3) 0.046(2) 0.043(2) -0.0061(17) 0.0003(18) 0.002(2)
F1 0.155(5) 0.155(5) 0.362(10) -0.096(6) -0.024(5) -0.052(4)
F2 0.222(6) 0.168(5) 0.258(7) -0.107(5) 0.067(6) 0.025(5)
F3 0.413(14) 0.189(7) 0.206(6) 0.065(6) -0.039(7) 0.021(8)
Fe1 0.0424(3) 0.0642(4) 0.0626(4) 0.0111(3) 0.0006(3) 0.0137(3)
N1 0.0363(16) 0.0319(15) 0.0351(14) -0.0023(11) 0.0026(11) 0.0022(12)
O3 0.200(6) 0.181(6) 0.112(4) 0.026(4) -0.042(4) 0.017(5)
P1 0.0394(5) 0.0362(5) 0.0367(5) 0.0050(4) 0.0017(4) 0.0017(4)
P2 0.0391(5) 0.0373(5) 0.0392(5) 0.0017(4) 0.0059(4) 0.0005(4)
Pt1 0.03231(8) 0.03019(8) 0.03229(8) 0.00105(5) 0.00134(5) -0.00028(5)
S1 0.0733(9) 0.1057(11) 0.0612(8) -0.0188(7) 0.0082(6) -0.0167(8)
Se1 0.0517(2) 0.03355(18) 0.03383(18) 0.00026(13) -0.00451(15) 0.00074(15)
Cl1 0.1307(19) 0.248(3) 0.1194(17) 0.0375(19) 0.0152(15) -0.043(2)
Cl2 0.170(3) 0.208(3) 0.140(2) 0.013(2) 0.0112(19) -0.039(2)
Cl3 0.166(3) 0.272(4) 0.193(3) -0.050(3) -0.023(2) 0.104(3)
O1 0.32(5) 0.26(5) 0.044(12) -0.07(2) 0.06(2) -0.19(4)
O2 0.072(3) 0.184(8) 0.139(8) -0.115(6) 0.023(4) -0.034(4)
O1A 0.067(5) 0.126(7) 0.101(6) -0.034(5) 0.015(4) -0.012(4)
O2B 0.072(3) 0.184(8) 0.139(8) -0.115(6) 0.023(4) -0.034(4)

loop_
_atom_type_symbol
_atom_type_description
_atom_type_scat_dispersion_real
_atom_type_scat_dispersion_imag
_atom_type_scat_source
C C 0.0033 0.0016 'International Tables Vol C Tables 4.2.6.8 and 6.1.1.4'
H H 0.0000 0.0000 'International Tables Vol C Tables 4.2.6.8 and 6.1.1.4'
Fe Fe 0.3463 0.8444 'International Tables Vol C Tables 4.2.6.8 and 6.1.1.4'
N N 0.0061 0.0033 'International Tables Vol C Tables 4.2.6.8 and 6.1.1.4'
P P 0.1023 0.0942 'International Tables Vol C Tables 4.2.6.8 and 6.1.1.4'
Pt Pt -1.7033 8.3905 'International Tables Vol C Tables 4.2.6.8 and 6.1.1.4'
Se Se -0.0929 2.2259 'International Tables Vol C Tables 4.2.6.8 and 6.1.1.4'
S S 0.1246 0.1234 'International Tables Vol C Tables 4.2.6.8 and 6.1.1.4'
Cl Cl 0.1484 0.1585 'International Tables Vol C Tables 4.2.6.8 and 6.1.1.4'
O O 0.0106 0.0060 'International Tables Vol C Tables 4.2.6.8 and 6.1.1.4'
F F 0.0171 0.0103 'International Tables Vol C Tables 4.2.6.8 and 6.1.1.4'

loop_
_geom_angle_atom_site_label_1
_geom_angle_atom_site_label_2
_geom_angle_atom_site_label_3
_geom_angle
_geom_angle_site_symmetry_1
_geom_angle_site_symmetry_3
_geom_angle_publ_flag
C3 C1 C2 116.7(3) . . ?
C3 C1 Se1 122.5(3) . . ?
C2 C1 Se1 120.5(3) . . ?
Cl3 C1S Cl1 114.4(5) . . ?
Cl3 C1S Cl2 111.0(4) . . ?
Cl1 C1S Cl2 106.9(4) . . ?
Cl3 C1S H1S 108.1 . . ?
Cl1 C1S H1S 108.1 . . ?
Cl2 C1S H1S 108.1 . . ?
C5 C2 C1 119.8(3) . . ?
C5 C2 H2 120.1 . . ?
C1 C2 H2 120.1 . . ?
F2 C2S F1 109.2(9) . . ?
F2 C2S F3 106.4(10) . . ?
F1 C2S F3 105.2(10) . . ?
F2 C2S S1 116.6(9) . . ?
F1 C2S S1 110.5(7) . . ?
F3 C2S S1 108.3(7) . . ?
C4 C3 C1 120.2(3) . . ?
C4 C3 H3 119.9 . . ?
C1 C3 H3 119.9 . . ?
N1 C4 C3 122.3(3) . . ?
N1 C4 H4 118.8 . . ?
C3 C4 H4 118.8 . . ?
N1 C5 C2 123.1(3) . . ?
N1 C5 H5 118.4 . . ?
C2 C5 H5 118.4 . . ?
C10 C6 C7 107.2(4) . . ?
C10 C6 P1 129.4(4) . . ?
C7 C6 P1 123.4(3) . . ?
C10 C6 Fe1 70.0(3) . . ?
C7 C6 Fe1 70.5(3) . . ?
P1 C6 Fe1 123.7(2) . . ?
C8 C7 C6 107.9(5) . . ?
C8 C7 Fe1 71.6(3) . . ?
C6 C7 Fe1 68.2(3) . . ?
C8 C7 H7 126.1 . . ?
C6 C7 H7 126.1 . . ?
Fe1 C7 H7 125.7 . . ?
C9 C8 C7 108.3(5) . . ?
C9 C8 Fe1 69.7(3) . . ?
C7 C8 Fe1 68.2(3) . . ?
C9 C8 H8 125.8 . . ?
C7 C8 H8 125.8 . . ?
Fe1 C8 H8 127.8 . . ?
C8 C9 C10 109.1(5) . . ?
C8 C9 Fe1 71.1(3) . . ?
C10 C9 Fe1 68.3(3) . . ?
C8 C9 H9 125.5 . . ?
C10 C9 H9 125.5 . . ?
Fe1 C9 H9 126.7 . . ?
C9 C10 C6 107.5(5) . . ?
C9 C10 Fe1 71.3(3) . . ?
C6 C10 Fe1 68.5(3) . . ?
C9 C10 H10 126.2 . . ?
C6 C10 H10 126.2 . . ?
Fe1 C10 H10 125.6 . . ?
C15 C11 C12 106.9(4) . . ?
C15 C11 P2 127.1(4) . . ?
C12 C11 P2 126.0(3) . . ?
C15 C11 Fe1 70.0(3) . . ?
C12 C11 Fe1 69.6(3) . . ?
P2 C11 Fe1 127.1(2) . . ?
C13 C12 C11 107.4(5) . . ?
C13 C12 Fe1 70.4(3) . . ?
C11 C12 Fe1 68.8(3) . . ?
C13 C12 H12 126.3 . . ?
C11 C12 H12 126.3 . . ?
Fe1 C12 H12 126.1 . . ?
C14 C13 C12 108.9(5) . . ?
C14 C13 Fe1 70.5(3) . . ?
C12 C13 Fe1 69.1(3) . . ?
C14 C13 H13 125.5 . . ?
C12 C13 H13 125.5 . . ?
Fe1 C13 H13 126.5 . . ?
C13 C14 C15 108.5(5) . . ?
C13 C14 Fe1 69.8(3) . . ?
C15 C14 Fe1 69.0(3) . . ?
C13 C14 H14 125.8 . . ?
C15 C14 H14 125.8 . . ?
Fe1 C14 H14 127.0 . . ?
C14 C15 C11 108.3(5) . . ?
C14 C15 Fe1 70.7(3) . . ?
C11 C15 Fe1 68.9(3) . . ?
C14 C15 H15 125.8 . . ?
C11 C15 H15 125.8 . . ?
Fe1 C15 H15 126.2 . . ?
C17 C16 C21 118.9(4) . . ?
C17 C16 P1 119.6(3) . . ?
C21 C16 P1 121.4(3) . . ?
C18 C17 C16 120.5(4) . . ?
C18 C17 H17 119.7 . . ?
C16 C17 H17 119.7 . . ?
C17 C18 C19 120.4(5) . . ?
C17 C18 H18 119.8 . . ?
C19 C18 H18 119.8 . . ?
C20 C19 C18 119.9(4) . . ?
C20 C19 H19 120.0 . . ?
C18 C19 H19 120.0 . . ?
C21 C20 C19 120.3(4) . . ?
C21 C20 H20 119.9 . . ?
C19 C20 H20 119.9 . . ?
C20 C21 C16 119.9(4) . . ?
C20 C21 H21 120.0 . . ?
C16 C21 H21 120.0 . . ?
C27 C22 C23 118.6(4) . . ?
C27 C22 P1 120.2(3) . . ?
C23 C22 P1 121.1(3) . . ?
C24 C23 C22 120.5(4) . . ?
C24 C23 H23 119.7 . . ?
C22 C23 H23 119.7 . . ?
C23 C24 C25 119.8(4) . . ?
C23 C24 H24 120.1 . . ?
C25 C24 H24 120.1 . . ?
C26 C25 C24 120.3(5) . . ?
C26 C25 H25 119.9 . . ?
C24 C25 H25 119.9 . . ?
C25 C26 C27 120.2(5) . . ?
C25 C26 H26 119.9 . . ?
C27 C26 H26 119.9 . . ?
C22 C27 C26 120.5(4) . . ?
C22 C27 H27 119.7 . . ?
C26 C27 H27 119.7 . . ?
C33 C28 C29 118.5(4) . . ?
C33 C28 P2 123.0(3) . . ?
C29 C28 P2 118.5(3) . . ?
C30 C29 C28 120.8(4) . . ?
C30 C29 H29 119.6 . . ?
C28 C29 H29 119.6 . . ?
C29 C30 C31 120.2(4) . . ?
C29 C30 H30 119.9 . . ?
C31 C30 H30 119.9 . . ?
C32 C31 C30 119.8(4) . . ?
C32 C31 H31 120.1 . . ?
C30 C31 H31 120.1 . . ?
C31 C32 C33 120.9(4) . . ?
C31 C32 H32 119.6 . . ?
C33 C32 H32 119.6 . . ?
C32 C33 C28 119.8(4) . . ?
C32 C33 H33 120.1 . . ?
C28 C33 H33 120.1 . . ?
C39 C34 C35 119.6(4) . . ?
C39 C34 P2 121.1(3) . . ?
C35 C34 P2 119.3(4) . . ?
C36 C35 C34 120.4(5) . . ?
C36 C35 H35 119.8 . . ?
C34 C35 H35 119.8 . . ?
C37 C36 C35 119.7(5) . . ?
C37 C36 H36 120.1 . . ?
C35 C36 H36 120.1 . . ?
C36 C37 C38 121.0(5) . . ?
C36 C37 H37 119.5 . . ?
C38 C37 H37 119.5 . . ?
C39 C38 C37 119.2(5) . . ?
C39 C38 H38 120.4 . . ?
C37 C38 H38 120.4 . . ?
C34 C39 C38 120.1(4) . . ?
C34 C39 H39 120.0 . . ?
C38 C39 H39 120.0 . . ?
C6 Fe1 C10 41.52(18) . . ?
C6 Fe1 C12 110.01(18) . . ?
C10 Fe1 C12 109.9(2) . . ?
C6 Fe1 C11 109.07(16) . . ?
C10 Fe1 C11 137.66(19) . . ?
C12 Fe1 C11 41.66(18) . . ?
C6 Fe1 C7 41.27(18) . . ?
C10 Fe1 C7 68.9(2) . . ?
C12 Fe1 C7 139.71(18) . . ?
C11 Fe1 C7 110.94(18) . . ?
C6 Fe1 C15 138.07(18) . . ?
C10 Fe1 C15 178.7(2) . . ?
C12 Fe1 C15 68.9(2) . . ?
C11 Fe1 C15 41.08(18) . . ?
C7 Fe1 C15 111.6(2) . . ?
C6 Fe1 C13 139.4(2) . . ?
C10 Fe1 C13 111.8(3) . . ?
C12 Fe1 C13 40.6(2) . . ?
C11 Fe1 C13 68.85(19) . . ?
C7 Fe1 C13 179.3(2) . . ?
C15 Fe1 C13 67.8(2) . . ?
C6 Fe1 C14 177.6(2) . . ?
C10 Fe1 C14 140.0(2) . . ?
C12 Fe1 C14 68.0(2) . . ?
C11 Fe1 C14 68.57(19) . . ?
C7 Fe1 C14 139.6(2) . . ?
C15 Fe1 C14 40.3(2) . . ?
C13 Fe1 C14 39.7(2) . . ?
C6 Fe1 C9 68.53(19) . . ?
C10 Fe1 C9 40.4(2) . . ?
C12 Fe1 C9 138.6(2) . . ?
C11 Fe1 C9 177.60(19) . . ?
C7 Fe1 C9 67.4(2) . . ?
C15 Fe1 C9 140.9(2) . . ?
C13 Fe1 C9 112.8(2) . . ?
C14 Fe1 C9 113.8(2) . . ?
C6 Fe1 C8 68.37(19) . . ?
C10 Fe1 C8 67.5(2) . . ?
C12 Fe1 C8 177.4(2) . . ?
C11 Fe1 C8 140.5(2) . . ?
C7 Fe1 C8 40.2(2) . . ?
C15 Fe1 C8 113.7(2) . . ?
C13 Fe1 C8 139.5(2) . . ?
C14 Fe1 C8 113.7(2) . . ?
C9 Fe1 C8 39.2(2) . . ?
C5 N1 C4 117.6(3) . . ?
C5 N1 Pt1 127.5(2) . 12_757 ?
C4 N1 Pt1 114.8(2) . 12_757 ?
C6 P1 C16 102.81(18) . . ?
C6 P1 C22 106.1(2) . . ?
C16 P1 C22 104.61(18) . . ?
C6 P1 Pt1 118.37(14) . . ?
C16 P1 Pt1 112.96(12) . . ?
C22 P1 Pt1 110.84(13) . . ?
C11 P2 C34 100.1(2) . . ?
C11 P2 C28 101.30(19) . . ?
C34 P2 C28 108.06(18) . . ?
C11 P2 Pt1 122.16(14) . . ?
C34 P2 Pt1 112.39(14) . . ?
C28 P2 Pt1 111.44(12) . . ?
N1 Pt1 P2 171.08(8) 15_666 . ?
N1 Pt1 P1 87.75(8) 15_666 . ?
P2 Pt1 P1 100.13(3) . . ?
N1 Pt1 Se1 85.43(8) 15_666 . ?
P2 Pt1 Se1 86.40(3) . . ?
P1 Pt1 Se1 172.01(3) . . ?
O1A S1 O2B 113.3(8) . . ?
O2 S1 O1 117(3) . . ?
O2 S1 O3 107.3(18) . . ?
O1A S1 O3 105.9(6) . . ?
O2B S1 O3 117.8(7) . . ?
O1 S1 O3 133(3) . . ?
O2 S1 C2S 95.6(17) . . ?
O1A S1 C2S 109.2(7) . . ?
O2B S1 C2S 109.6(7) . . ?
O1 S1 C2S 90(2) . . ?
O3 S1 C2S 100.1(5) . . ?
C1 Se1 Pt1 100.69(10) . . ?

loop_
_geom_bond_atom_site_label_1
_geom_bond_atom_site_label_2
_geom_bond_distance
_geom_bond_site_symmetry_2
_geom_bond_publ_flag
C1 C3 1.399(5) . ?
C1 C2 1.397(5) . ?
C1 Se1 1.890(3) . ?
C1S Cl3 1.680(8) . ?
C1S Cl1 1.706(8) . ?
C1S Cl2 1.781(8) . ?
C1S H1S 0.9800 . ?
C2 C5 1.370(5) . ?
C2 H2 0.9300 . ?
C2S F2 1.222(10) . ?
C2S F1 1.304(10) . ?
C2S F3 1.334(11) . ?
C2S S1 1.786(10) . ?
C3 C4 1.366(5) . ?
C3 H3 0.9300 . ?
C4 N1 1.359(5) . ?
C4 H4 0.9300 . ?
C5 N1 1.336(4) . ?
C5 H5 0.9300 . ?
C6 C10 1.425(6) . ?
C6 C7 1.421(6) . ?
C6 P1 1.794(4) . ?
C6 Fe1 2.001(4) . ?
C7 C8 1.414(7) . ?
C7 Fe1 2.031(5) . ?
C7 H7 0.9300 . ?
C8 C9 1.386(9) . ?
C8 Fe1 2.076(6) . ?
C8 H8 0.9300 . ?
C9 C10 1.409(8) . ?
C9 Fe1 2.059(5) . ?
C9 H9 0.9300 . ?
C10 Fe1 2.020(5) . ?
C10 H10 0.9300 . ?
C11 C15 1.421(6) . ?
C11 C12 1.439(6) . ?
C11 P2 1.815(4) . ?
C11 Fe1 2.017(4) . ?
C12 C13 1.412(7) . ?
C12 Fe1 2.028(5) . ?
C12 H12 0.9300 . ?
C13 C14 1.393(9) . ?
C13 Fe1 2.045(5) . ?
C13 H13 0.9300 . ?
C14 C15 1.409(7) . ?
C14 Fe1 2.054(5) . ?
C14 H14 0.9300 . ?
C15 Fe1 2.033(5) . ?
C15 H15 0.9300 . ?
C16 C17 1.387(6) . ?
C16 C21 1.401(5) . ?
C16 P1 1.819(4) . ?
C17 C18 1.375(7) . ?
C17 H17 0.9300 . ?
C18 C19 1.379(7) . ?
C18 H18 0.9300 . ?
C19 C20 1.379(7) . ?
C19 H19 0.9300 . ?
C20 C21 1.384(6) . ?
C20 H20 0.9300 . ?
C21 H21 0.9300 . ?
C22 C27 1.378(6) . ?
C22 C23 1.394(5) . ?
C22 P1 1.820(4) . ?
C23 C24 1.375(6) . ?
C23 H23 0.9300 . ?
C24 C25 1.377(7) . ?
C24 H24 0.9300 . ?
C25 C26 1.363(7) . ?
C25 H25 0.9300 . ?
C26 C27 1.381(6) . ?
C26 H26 0.9300 . ?
C27 H27 0.9300 . ?
C28 C33 1.386(5) . ?
C28 C29 1.392(6) . ?
C28 P2 1.826(4) . ?
C29 C30 1.372(6) . ?
C29 H29 0.9300 . ?
C30 C31 1.375(7) . ?
C30 H30 0.9300 . ?
C31 C32 1.359(7) . ?
C31 H31 0.9300 . ?
C32 C33 1.388(6) . ?
C32 H32 0.9300 . ?
C33 H33 0.9300 . ?
C34 C39 1.387(6) . ?
C34 C35 1.391(6) . ?
C34 P2 1.826(4) . ?
C35 C36 1.383(7) . ?
C35 H35 0.9300 . ?
C36 C37 1.367(9) . ?
C36 H36 0.9300 . ?
C37 C38 1.392(8) . ?
C37 H37 0.9300 . ?
C38 C39 1.389(6) . ?
C38 H38 0.9300 . ?
C39 H39 0.9300 . ?
N1 Pt1 2.091(3) 12_757 ?
O3 S1 1.452(6) . ?
P1 Pt1 2.3077(9) . ?
P2 Pt1 2.2620(9) . ?
Pt1 Se1 2.4842(4) . ?
S1 O2 1.38(3) . ?
S1 O1A 1.403(11) . ?
S1 O2B 1.408(10) . ?
S1 O1 1.42(3) . ?

loop_
_geom_torsion_atom_site_label_1
_geom_torsion_atom_site_label_2
_geom_torsion_atom_site_label_3
_geom_torsion_atom_site_label_4
_geom_torsion
_geom_torsion_site_symmetry_1
_geom_torsion_site_symmetry_2
_geom_torsion_site_symmetry_3
_geom_torsion_site_symmetry_4
_geom_torsion_publ_flag
C3 C1 C2 C5 -4.9(5) . . . . ?
Se1 C1 C2 C5 169.7(3) . . . . ?
C2 C1 C3 C4 4.1(5) . . . . ?
Se1 C1 C3 C4 -170.4(3) . . . . ?
C1 C3 C4 N1 0.5(6) . . . . ?
C1 C2 C5 N1 1.2(6) . . . . ?
C10 C6 C7 C8 0.2(5) . . . . ?
P1 C6 C7 C8 179.0(3) . . . . ?
Fe1 C6 C7 C8 60.9(4) . . . . ?
C10 C6 C7 Fe1 -60.7(3) . . . . ?
P1 C6 C7 Fe1 118.1(3) . . . . ?
C6 C7 C8 C9 -0.5(6) . . . . ?
Fe1 C7 C8 C9 58.3(4) . . . . ?
C6 C7 C8 Fe1 -58.8(3) . . . . ?
C7 C8 C9 C10 0.6(6) . . . . ?
Fe1 C8 C9 C10 57.9(4) . . . . ?
C7 C8 C9 Fe1 -57.3(4) . . . . ?
C8 C9 C10 C6 -0.4(6) . . . . ?
Fe1 C9 C10 C6 59.1(3) . . . . ?
C8 C9 C10 Fe1 -59.6(4) . . . . ?
C7 C6 C10 C9 0.1(5) . . . . ?
P1 C6 C10 C9 -178.6(4) . . . . ?
Fe1 C6 C10 C9 -60.9(4) . . . . ?
C7 C6 C10 Fe1 61.0(3) . . . . ?
P1 C6 C10 Fe1 -117.7(4) . . . . ?
C15 C11 C12 C13 -0.3(5) . . . . ?
P2 C11 C12 C13 -178.3(4) . . . . ?
Fe1 C11 C12 C13 60.1(4) . . . . ?
C15 C11 C12 Fe1 -60.4(3) . . . . ?
P2 C11 C12 Fe1 121.7(3) . . . . ?
C11 C12 C13 C14 0.4(6) . . . . ?
Fe1 C12 C13 C14 59.4(4) . . . . ?
C11 C12 C13 Fe1 -59.0(3) . . . . ?
C12 C13 C14 C15 -0.2(6) . . . . ?
Fe1 C13 C14 C15 58.3(4) . . . . ?
C12 C13 C14 Fe1 -58.5(4) . . . . ?
C13 C14 C15 C11 0.0(6) . . . . ?
Fe1 C14 C15 C11 58.8(3) . . . . ?
C13 C14 C15 Fe1 -58.8(4) . . . . ?
C12 C11 C15 C14 0.2(5) . . . . ?
P2 C11 C15 C14 178.1(4) . . . . ?
Fe1 C11 C15 C14 -59.9(4) . . . . ?
C12 C11 C15 Fe1 60.1(3) . . . . ?
P2 C11 C15 Fe1 -122.0(4) . . . . ?
C21 C16 C17 C18 0.2(6) . . . . ?
P1 C16 C17 C18 -175.3(4) . . . . ?
C16 C17 C18 C19 -0.3(8) . . . . ?
C17 C18 C19 C20 0.0(8) . . . . ?
C18 C19 C20 C21 0.4(8) . . . . ?
C19 C20 C21 C16 -0.4(6) . . . . ?
C17 C16 C21 C20 0.1(6) . . . . ?
P1 C16 C21 C20 175.6(3) . . . . ?
C27 C22 C23 C24 -1.8(7) . . . . ?
P1 C22 C23 C24 180.0(4) . . . . ?
C22 C23 C24 C25 0.7(7) . . . . ?
C23 C24 C25 C26 0.0(8) . . . . ?
C24 C25 C26 C27 0.6(9) . . . . ?
C23 C22 C27 C26 2.4(7) . . . . ?
P1 C22 C27 C26 -179.4(4) . . . . ?
C25 C26 C27 C22 -1.8(8) . . . . ?
C33 C28 C29 C30 0.8(6) . . . . ?
P2 C28 C29 C30 -177.4(3) . . . . ?
C28 C29 C30 C31 0.8(7) . . . . ?
C29 C30 C31 C32 -1.5(7) . . . . ?
C30 C31 C32 C33 0.5(8) . . . . ?
C31 C32 C33 C28 1.2(8) . . . . ?
C29 C28 C33 C32 -1.8(7) . . . . ?
P2 C28 C33 C32 176.4(4) . . . . ?
C39 C34 C35 C36 -1.3(7) . . . . ?
P2 C34 C35 C36 -179.8(4) . . . . ?
C34 C35 C36 C37 1.1(8) . . . . ?
C35 C36 C37 C38 -0.3(9) . . . . ?
C36 C37 C38 C39 -0.3(9) . . . . ?
C35 C34 C39 C38 0.6(6) . . . . ?
P2 C34 C39 C38 179.1(4) . . . . ?
C37 C38 C39 C34 0.2(7) . . . . ?
C2 C5 N1 C4 3.5(5) . . . . ?
C2 C5 N1 Pt1 -172.7(3) . . . 12_757 ?
C3 C4 N1 C5 -4.3(5) . . . . ?
C3 C4 N1 Pt1 172.4(3) . . . 12_757 ?
C10 C6 P1 C16 -93.8(4) . . . . ?
C7 C6 P1 C16 87.7(4) . . . . ?
Fe1 C6 P1 C16 175.3(2) . . . . ?
C10 C6 P1 C22 15.7(5) . . . . ?
C7 C6 P1 C22 -162.8(4) . . . . ?
Fe1 C6 P1 C22 -75.1(3) . . . . ?
C10 C6 P1 Pt1 140.9(4) . . . . ?
C7 C6 P1 Pt1 -37.6(4) . . . . ?
Fe1 C6 P1 Pt1 50.1(3) . . . . ?
C17 C16 P1 C6 -42.7(4) . . . . ?
C21 C16 P1 C6 141.9(3) . . . . ?
C17 C16 P1 C22 -153.3(3) . . . . ?
C21 C16 P1 C22 31.3(4) . . . . ?
C17 C16 P1 Pt1 86.0(3) . . . . ?
C21 C16 P1 Pt1 -89.4(3) . . . . ?
C27 C22 P1 C6 119.4(4) . . . . ?
C23 C22 P1 C6 -62.4(4) . . . . ?
C27 C22 P1 C16 -132.3(4) . . . . ?
C23 C22 P1 C16 45.9(4) . . . . ?
C27 C22 P1 Pt1 -10.2(4) . . . . ?
C23 C22 P1 Pt1 167.9(3) . . . . ?
C15 C11 P2 C34 -119.7(4) . . . . ?
C12 C11 P2 C34 57.8(4) . . . . ?
Fe1 C11 P2 C34 148.3(3) . . . . ?
C15 C11 P2 C28 -8.9(4) . . . . ?
C12 C11 P2 C28 168.7(4) . . . . ?
Fe1 C11 P2 C28 -100.9(3) . . . . ?
C15 C11 P2 Pt1 115.6(4) . . . . ?
C12 C11 P2 Pt1 -66.9(4) . . . . ?
Fe1 C11 P2 Pt1 23.6(4) . . . . ?
C39 C34 P2 C11 -134.1(3) . . . . ?
C35 C34 P2 C11 44.4(4) . . . . ?
C39 C34 P2 C28 120.4(3) . . . . ?
C35 C34 P2 C28 -61.1(4) . . . . ?
C39 C34 P2 Pt1 -3.0(4) . . . . ?
C35 C34 P2 Pt1 175.5(3) . . . . ?
C33 C28 P2 C11 -96.8(4) . . . . ?
C29 C28 P2 C11 81.4(3) . . . . ?
C33 C28 P2 C34 7.8(4) . . . . ?
C29 C28 P2 C34 -174.0(3) . . . . ?
C33 C28 P2 Pt1 131.8(3) . . . . ?
C29 C28 P2 Pt1 -50.1(3) . . . . ?
F2 C2S S1 O2 33.6(19) . . . . ?
F1 C2S S1 O2 159.0(18) . . . . ?
F3 C2S S1 O2 -86.3(18) . . . . ?
F2 C2S S1 O1A 174.0(9) . . . . ?
F1 C2S S1 O1A -60.7(10) . . . . ?
F3 C2S S1 O1A 54.1(10) . . . . ?
F2 C2S S1 O2B 49.3(11) . . . . ?
F1 C2S S1 O2B 174.7(10) . . . . ?
F3 C2S S1 O2B -70.6(11) . . . . ?
F2 C2S S1 O1 151(3) . . . . ?
F1 C2S S1 O1 -83(3) . . . . ?
F3 C2S S1 O1 31(3) . . . . ?
F2 C2S S1 O3 -75.2(9) . . . . ?
F1 C2S S1 O3 50.2(9) . . . . ?
F3 C2S S1 O3 165.0(9) . . . . ?
C3 C1 Se1 Pt1 -27.4(3) . . . . ?
C2 C1 Se1 Pt1 158.3(3) . . . . ?
